data_4502371
loop_
_publ_author_name
'Paul, Avijit Kumar'
'Sachidananda, K.'
'Natarajan, Srinivasan'

_publ_section_title
;
 [B4O9H2] Cyclic Borate Units as the Building Unit in a Family of Zinc
 Borate Structures
;
_journal_issue 1
_journal_name_full 'Crystal Growth &amp; Design'
_journal_page_first 456
_journal_paper_doi 10.1021/cg901054h
_journal_volume 10
_journal_year 2010
_chemical_formula_sum 'C10 H29 B5 N4 O11 Zn'
_chemical_formula_weight 500.78
_chemical_name_common &#x0091;Zinc-Borate&#x0092;
_chemical_name_systematic
;
 ?
;
_space_group_IT_number 4
_symmetry_cell_setting monoclinic
_symmetry_space_group_name_Hall 'P 2yb'
_symmetry_space_group_name_H-M 'P 1 21 1'
_atom_sites_solution_hydrogens geom
_atom_sites_solution_primary direct
_atom_sites_solution_secondary difmap
_cell_angle_alpha 90.00
_cell_angle_beta 98.9960(10)
_cell_angle_gamma 90.00
_cell_formula_units_Z 2
_cell_length_a 10.2795(3)
_cell_length_b 7.6167(2)
_cell_length_c 13.5752(4)
_cell_measurement_reflns_used 4664
_cell_measurement_temperature 293(2)
_cell_measurement_theta_max 31.27
_cell_measurement_theta_min 1.52
_cell_volume 1049.81(5)
_computing_cell_refinement 'SAINT (Bruker, 2000)'
_computing_data_collection 'SMART (Bruker, 2000)'
_computing_data_reduction SAINT
_computing_molecular_graphics 'Ortep-3 for windows (Farrugia, 1999) and CAMERON (Watkin et al., 1993)'
_computing_publication_material 'PLATON (Spek, 2003)'
_computing_structure_refinement 'SHELXL-97 (Sheldrick, 1997)'
_computing_structure_solution 'SIR92 (Altomare et al., 1993)'
_diffrn_ambient_temperature 293(2)
_diffrn_measured_fraction_theta_full 0.973
_diffrn_measured_fraction_theta_max 0.973
_diffrn_measurement_device_type 'Bruker SMART CCD area detector'
_diffrn_measurement_method '\f and \w scans'
_diffrn_radiation_monochromator graphite
_diffrn_radiation_source 'fine-focus sealed tube'
_diffrn_radiation_type MoK\a
_diffrn_radiation_wavelength 0.71073
_diffrn_reflns_av_R_equivalents 0.0293
_diffrn_reflns_av_sigmaI/netI 0.0595
_diffrn_reflns_limit_h_max 14
_diffrn_reflns_limit_h_min -14
_diffrn_reflns_limit_k_max 11
_diffrn_reflns_limit_k_min -5
_diffrn_reflns_limit_l_max 15
_diffrn_reflns_limit_l_min -19
_diffrn_reflns_number 9207
_diffrn_reflns_theta_full 31.27
_diffrn_reflns_theta_max 31.27
_diffrn_reflns_theta_min 1.52
_exptl_absorpt_coefficient_mu 1.231
_exptl_absorpt_correction_T_max 0.9298
_exptl_absorpt_correction_T_min 0.8274
_exptl_absorpt_correction_type multi-scan
_exptl_absorpt_process_details '(SADABS; Sheldrick, 1996)'
_exptl_crystal_colour colorless
_exptl_crystal_density_diffrn 1.578
_exptl_crystal_density_method 'not measured'
_exptl_crystal_description 'Rod like'
_exptl_crystal_F_000 516
_exptl_crystal_size_max 0.16
_exptl_crystal_size_mid 0.06
_exptl_crystal_size_min 0.06
_refine_diff_density_max 1.456
_refine_diff_density_min -0.637
_refine_diff_density_rms 0.089
_refine_ls_abs_structure_details 'Flack H D (1983), Acta Cryst. A39, 876-881'
_refine_ls_abs_structure_Flack -0.015(12)
_refine_ls_extinction_method none
_refine_ls_goodness_of_fit_ref 0.994
_refine_ls_hydrogen_treatment fixed
_refine_ls_matrix_type full
_refine_ls_number_parameters 347
_refine_ls_number_reflns 4664
_refine_ls_number_restraints 1
_refine_ls_restrained_S_all 0.994
_refine_ls_R_factor_all 0.0488
_refine_ls_R_factor_gt 0.0408
_refine_ls_shift/su_max 0.000
_refine_ls_shift/su_mean 0.000
_refine_ls_structure_factor_coef Fsqd
_refine_ls_weighting_details 'calc w=1/[\s^2^(Fo^2^)+(0.0523P)^2^+0.0000P] where P=(Fo^2^+2Fc^2^)/3'
_refine_ls_weighting_scheme calc
_refine_ls_wR_factor_gt 0.0921
_refine_ls_wR_factor_ref 0.0965
_reflns_number_gt 4063
_reflns_number_total 4664
_reflns_threshold_expression >2sigma(I)
_cod_data_source_file cg901054h_si_001.cif
_cod_data_source_block Compound(III)
_cod_depositor_comments
;
The following automatic conversions were performed:

'_symmetry_cell_setting' value 'Monoclinic' changed to 'monoclinic'
according to /home/saulius/struct/CIF-dictionaries/cif_core.dic
dictionary named 'cif_core.dic' version 2.4.2 from 2011-04-26.

Automatic conversion script
Id: cif_fix_values 1715 2011-07-08 13:25:40Z adriana 
;
_cod_original_sg_symbol_H-M P21
_cod_database_code 4502371

loop_
_symmetry_equiv_pos_as_xyz
'x, y, z'
'-x, y+1/2, -z'

loop_
_atom_site_label
_atom_site_type_symbol
_atom_site_fract_x
_atom_site_fract_y
_atom_site_fract_z
_atom_site_U_iso_or_equiv
_atom_site_adp_type
_atom_site_occupancy
_atom_site_symmetry_multiplicity
_atom_site_calc_flag
_atom_site_refinement_flags
Zn1 Zn 0.30992(3) 0.10908(4) 0.96806(2) 0.01741(9) Uani 1 1 d .
O1 O 0.3620(2) 0.3183(3) 0.89794(18) 0.0174(4) Uani 1 1 d .
O2 O 0.4956(2) 0.0410(3) 1.01835(17) 0.0197(4) Uani 1 1 d .
O3 O 0.27558(18) 0.5981(4) 0.93552(16) 0.0200(4) Uani 1 1 d .
O4 O 0.1334(2) 0.3746(3) 0.85880(19) 0.0224(5) Uani 1 1 d .
O5 O 0.2866(2) 0.5219(3) 0.76474(18) 0.0227(5) Uani 1 1 d .
O6 O -0.0752(3) 0.2671(5) 0.7962(2) 0.0454(8) Uani 1 1 d .
H6A H -0.0682 0.2413 0.8554 0.068 Uiso 1 1 calc R
O7 O 0.0457(3) 0.4089(6) 0.6867(3) 0.0625(12) Uani 1 1 d .
H7A H 0.1177 0.4552 0.6866 0.094 Uiso 1 1 calc R
O8 O 0.4435(2) 0.6238(5) 0.66593(18) 0.0301(5) Uani 1 1 d .
H8A H 0.3758 0.6612 0.6325 0.045 Uiso 1 1 calc R
O9 O 0.5154(2) 0.4639(3) 0.81053(18) 0.0223(5) Uani 1 1 d .
O10 O 0.6014(2) 0.2741(3) 0.94262(19) 0.0210(5) Uani 1 1 d .
N1 N 0.2048(3) -0.0379(4) 0.8624(2) 0.0232(6) Uani 1 1 d .
H1A H 0.2124 -0.1511 0.8815 0.028 Uiso 1 1 calc R
H1B H 0.1194 -0.0080 0.8581 0.028 Uiso 1 1 calc R
N2 N 0.2363(3) 0.1575(4) 1.0938(3) 0.0276(7) Uani 1 1 d .
N3 N 0.2465(3) -0.1757(4) 0.5337(2) 0.0243(6) Uani 1 1 d .
N4 N 0.2740(3) 0.6309(5) 1.3537(2) 0.0249(6) Uani 1 1 d .
B1 B 0.4950(3) 0.3906(4) 0.9049(3) 0.0171(6) Uani 1 1 d .
B2 B 0.2624(3) 0.4532(5) 0.8632(3) 0.0183(7) Uani 1 1 d .
B3 B 0.6065(3) 0.1393(4) 1.0077(3) 0.0180(7) Uani 1 1 d .
B4 B 0.0361(4) 0.3539(5) 0.7792(3) 0.0262(8) Uani 1 1 d .
B5 B 0.4127(3) 0.5347(5) 0.7467(3) 0.0204(7) Uani 1 1 d .
C1 C 0.2427(4) -0.0232(5) 0.7623(3) 0.0268(7) Uani 1 1 d .
C2 C 0.1353(4) -0.0795(5) 0.6789(3) 0.0303(8) Uani 1 1 d .
H2A H 0.1207 -0.2048 0.6838 0.036 Uiso 1 1 calc R
H2B H 0.0540 -0.0199 0.6862 0.036 Uiso 1 1 calc R
C3 C 0.1706(4) -0.0384(5) 0.5777(3) 0.0353(9) Uani 1 1 d .
H3A H 0.0897 -0.0168 0.5320 0.042 Uiso 1 1 calc R
H3B H 0.2213 0.0695 0.5828 0.042 Uiso 1 1 calc R
C4 C 0.1591(4) -0.3220(5) 0.4957(3) 0.0259(7) Uani 1 1 d .
C5 C 0.2289(4) 0.5448(5) 1.4390(3) 0.0279(7) Uani 1 1 d .
C6 C 0.3662(4) 0.7690(6) 1.3933(3) 0.0309(8) Uani 1 1 d .
C7 C 0.3009(4) -0.0959(6) 0.4497(3) 0.0334(8) Uani 1 1 d .
C8 C 0.2985(4) 0.3137(5) 1.1459(3) 0.0309(8) Uani 1 1 d .
C9 C 0.2506(5) 0.3654(6) 1.2429(4) 0.0370(9) Uani 1 1 d .
C10 C 0.3390(4) 0.5086(6) 1.2934(3) 0.0354(9) Uani 1 1 d .
O100 O -0.0272(6) 0.1450(10) 0.9901(5) 0.117(2) Uiso 1 1 d .
H8 H 0.259(3) 0.098(7) 0.761(3) 0.024(9) Uiso 1 1 d .
H4 H 0.127(4) -0.382(7) 0.552(3) 0.026(9) Uiso 1 1 d .
H12 H 0.367(4) 0.575(5) 1.241(3) 0.025(10) Uiso 1 1 d .
H11 H 0.425(7) 0.471(9) 1.339(6) 0.075(19) Uiso 1 1 d .
H10 H 0.269(6) 0.431(10) 1.109(5) 0.08(2) Uiso 1 1 d .
H6 H 0.385(4) 0.816(6) 1.354(4) 0.017(11) Uiso 1 1 d .
H5 H 0.444(5) 0.744(6) 1.425(4) 0.029(11) Uiso 1 1 d .
H13 H 0.154(4) 0.410(5) 1.230(3) 0.022(10) Uiso 1 1 d .
H7 H 0.317(3) -0.093(4) 0.767(2) 0.001(7) Uiso 1 1 d .
H9 H 0.420(5) 0.304(7) 1.156(4) 0.043(14) Uiso 1 1 d .
H2 H 0.184(4) 0.463(5) 1.424(3) 0.010(8) Uiso 1 1 d .
H3 H 0.080(6) -0.286(7) 0.466(4) 0.057(16) Uiso 1 1 d .
H1 H 0.298(4) 0.486(6) 1.485(3) 0.023(10) Uiso 1 1 d .
H14 H 0.150(4) 0.172(4) 1.071(3) 0.015(9) Uiso 1 1 d .
H20 H 0.219(5) 0.002(6) 0.405(4) 0.046(14) Uiso 1 1 d .
H21 H 0.372(5) 0.016(7) 0.467(4) 0.048(13) Uiso 1 1 d .
H27 H 0.244(5) 0.278(7) 1.299(4) 0.052(15) Uiso 1 1 d .
H26 H 0.258(4) 0.042(6) 1.114(3) 0.027(11) Uiso 1 1 d .

loop_
_atom_site_aniso_label
_atom_site_aniso_U_11
_atom_site_aniso_U_22
_atom_site_aniso_U_33
_atom_site_aniso_U_23
_atom_site_aniso_U_13
_atom_site_aniso_U_12
Zn1 0.01868(14) 0.01783(14) 0.01512(16) -0.00168(18) 0.00075(10) -0.00171(15)
O1 0.0177(9) 0.0136(10) 0.0198(12) 0.0012(8) -0.0004(8) -0.0001(7)
O2 0.0154(9) 0.0218(10) 0.0209(12) 0.0069(9) 0.0002(8) -0.0003(8)
O3 0.0182(8) 0.0162(10) 0.0230(11) -0.0011(11) -0.0047(7) 0.0003(10)
O4 0.0193(10) 0.0266(12) 0.0204(13) -0.0027(10) 0.0006(9) -0.0055(8)
O5 0.0192(10) 0.0251(12) 0.0222(13) 0.0034(10) -0.0015(9) 0.0005(8)
O6 0.0325(14) 0.074(2) 0.0261(16) 0.0067(15) -0.0059(12) -0.0268(14)
O7 0.0501(19) 0.100(3) 0.0308(19) 0.0216(19) -0.0152(15) -0.044(2)
O8 0.0243(9) 0.0421(14) 0.0234(12) 0.0119(15) 0.0023(8) 0.0023(13)
O9 0.0212(10) 0.0273(12) 0.0182(13) 0.0056(9) 0.0026(9) 0.0004(9)
O10 0.0196(10) 0.0200(11) 0.0230(13) 0.0047(9) 0.0018(9) 0.0050(8)
N1 0.0265(13) 0.0218(13) 0.0199(15) -0.0021(11) -0.0013(11) -0.0028(10)
N2 0.0293(15) 0.0298(17) 0.0248(17) -0.0021(12) 0.0080(13) -0.0002(11)
N3 0.0292(14) 0.0235(14) 0.0192(15) -0.0029(12) 0.0003(11) 0.0029(11)
N4 0.0295(12) 0.0299(17) 0.0152(12) -0.0017(13) 0.0035(10) 0.0040(12)
B1 0.0166(14) 0.0160(15) 0.0178(18) 0.0014(13) 0.0002(12) 0.0040(11)
B2 0.0190(14) 0.0182(15) 0.0163(18) -0.0007(13) -0.0022(13) -0.0027(12)
B3 0.0208(13) 0.018(2) 0.0152(16) -0.0020(12) 0.0023(11) 0.0022(11)
B4 0.0237(17) 0.0285(19) 0.025(2) -0.0022(16) 0.0002(15) -0.0038(13)
B5 0.0230(15) 0.0188(15) 0.0185(18) -0.0012(14) 0.0007(13) 0.0010(13)
C1 0.0293(17) 0.0297(18) 0.0209(19) -0.0026(14) 0.0025(14) -0.0030(14)
C2 0.0338(18) 0.0319(18) 0.024(2) -0.0096(15) 0.0017(15) 0.0005(14)
C3 0.050(2) 0.0336(19) 0.021(2) -0.0037(15) 0.0007(17) 0.0156(17)
C4 0.0276(16) 0.0305(16) 0.0197(17) -0.0026(14) 0.0046(14) 0.0005(13)
C5 0.0332(17) 0.0253(15) 0.025(2) -0.0016(15) 0.0050(15) -0.0025(14)
C6 0.0308(19) 0.039(2) 0.023(2) -0.0068(17) 0.0056(16) -0.0085(16)
C7 0.044(2) 0.0307(18) 0.026(2) -0.0026(16) 0.0062(17) -0.0055(16)
C8 0.0392(19) 0.0308(18) 0.024(2) -0.0028(15) 0.0086(16) -0.0014(15)
C9 0.045(2) 0.039(2) 0.029(2) -0.0094(18) 0.0120(18) 0.0013(17)
C10 0.0340(19) 0.043(2) 0.031(2) -0.0109(18) 0.0126(17) 0.0072(16)

loop_
_atom_type_symbol
_atom_type_description
_atom_type_scat_dispersion_real
_atom_type_scat_dispersion_imag
_atom_type_scat_source
C C 0.0033 0.0016 'International Tables Vol C Tables 4.2.6.8 and 6.1.1.4'
H H 0.0000 0.0000 'International Tables Vol C Tables 4.2.6.8 and 6.1.1.4'
B B 0.0013 0.0007 'International Tables Vol C Tables 4.2.6.8 and 6.1.1.4'
N N 0.0061 0.0033 'International Tables Vol C Tables 4.2.6.8 and 6.1.1.4'
O O 0.0106 0.0060 'International Tables Vol C Tables 4.2.6.8 and 6.1.1.4'
Zn Zn 0.2839 1.4301 'International Tables Vol C Tables 4.2.6.8 and 6.1.1.4'

loop_
_geom_angle_atom_site_label_1
_geom_angle_atom_site_label_2
_geom_angle_atom_site_label_3
_geom_angle
_geom_angle_site_symmetry_1
_geom_angle_site_symmetry_3
O1 Zn1 O2 93.31(9) . .
O1 Zn1 N1 105.26(11) . .
O2 Zn1 N1 118.78(11) . .
O1 Zn1 N2 115.40(12) . .
O2 Zn1 N2 103.00(12) . .
N1 Zn1 N2 118.70(13) . .
B1 O1 B2 110.7(2) . .
B1 O1 Zn1 126.46(19) . .
B2 O1 Zn1 119.29(19) . .
B3 O2 B1 120.3(2) . 2_647
B3 O2 Zn1 125.6(2) . .
B1 O2 Zn1 112.36(16) 2_647 .
B3 O3 B2 122.0(2) 2_657 .
B4 O4 B2 129.4(3) . .
B5 O5 B2 119.0(3) . .
B4 O6 H6A 109.5 . .
B4 O7 H7A 109.5 . .
B5 O8 H8A 109.5 . .
B5 O9 B1 120.7(3) . .
B3 O10 B1 130.7(3) . .
C1 N1 Zn1 115.3(2) . .
C1 N1 H1A 108.4 . .
Zn1 N1 H1A 108.4 . .
C1 N1 H1B 108.4 . .
Zn1 N1 H1B 108.4 . .
H1A N1 H1B 107.5 . .
C8 N2 Zn1 111.2(2) . .
C8 N2 H14 113(2) . .
Zn1 N2 H14 102(2) . .
C8 N2 H26 123(3) . .
Zn1 N2 H26 89(3) . .
H14 N2 H26 113(3) . .
C4 N3 C7 108.9(3) . .
C4 N3 C3 110.1(3) . .
C7 N3 C3 107.9(3) . .
C6 N4 C5 107.4(3) . .
C6 N4 C10 109.6(3) . .
C5 N4 C10 112.6(3) . .
O10 B1 O9 110.3(3) . .
O10 B1 O1 116.2(3) . .
O9 B1 O1 110.6(3) . .
O10 B1 O2 104.7(3) . 2_657
O9 B1 O2 108.1(2) . 2_657
O1 B1 O2 106.4(2) . 2_657
O4 B2 O3 109.1(3) . .
O4 B2 O1 108.1(3) . .
O3 B2 O1 108.8(3) . .
O4 B2 O5 112.8(3) . .
O3 B2 O5 108.9(3) . .
O1 B2 O5 109.0(3) . .
O10 B3 O3 119.0(3) . 2_647
O10 B3 O2 121.9(3) . .
O3 B3 O2 119.2(3) 2_647 .
O7 B4 O4 123.7(3) . .
O7 B4 O6 119.5(4) . .
O4 B4 O6 116.8(4) . .
O5 B5 O9 121.4(3) . .
O5 B5 O8 121.8(3) . .
O9 B5 O8 116.8(3) . .
N1 C1 C2 113.6(3) . .
N1 C1 H8 99(2) . .
C2 C1 H8 112(2) . .
N1 C1 H7 103(2) . .
C2 C1 H7 112(2) . .
H8 C1 H7 115(3) . .
C3 C2 C1 111.9(3) . .
C3 C2 H2A 109.2 . .
C1 C2 H2A 109.2 . .
C3 C2 H2B 109.2 . .
C1 C2 H2B 109.2 . .
H2A C2 H2B 107.9 . .
N3 C3 C2 115.9(3) . .
N3 C3 H3A 108.3 . .
C2 C3 H3A 108.3 . .
N3 C3 H3B 108.3 . .
C2 C3 H3B 108.3 . .
H3A C3 H3B 107.4 . .
N3 C4 C5 111.9(3) . 1_544
N3 C4 H4 110(3) . .
C5 C4 H4 109(3) 1_544 .
N3 C4 H3 113(4) . .
C5 C4 H3 116(4) 1_544 .
H4 C4 H3 96(4) . .
N4 C5 C4 109.5(3) . 1_566
N4 C5 H2 113(3) . .
C4 C5 H2 111(3) 1_566 .
N4 C5 H1 115(2) . .
C4 C5 H1 109(2) 1_566 .
H2 C5 H1 98(4) . .
N4 C6 C7 111.4(3) . 1_566
N4 C6 H6 110(4) . .
C7 C6 H6 104(4) 1_566 .
N4 C6 H5 121(3) . .
C7 C6 H5 110(3) 1_566 .
H6 C6 H5 99(5) . .
N3 C7 C6 111.4(4) . 1_544
N3 C7 H20 109(2) . .
C6 C7 H20 120(2) 1_544 .
N3 C7 H21 117(3) . .
C6 C7 H21 108(3) 1_544 .
H20 C7 H21 91(4) . .
N2 C8 C9 116.5(3) . .
N2 C8 H10 113(4) . .
C9 C8 H10 95(4) . .
N2 C8 H9 111(2) . .
C9 C8 H9 112(2) . .
H10 C8 H9 108(4) . .
C10 C9 C8 109.0(3) . .
C10 C9 H13 109(2) . .
C8 C9 H13 111(2) . .
C10 C9 H27 104(3) . .
C8 C9 H27 123(3) . .
H13 C9 H27 100(4) . .
N4 C10 C9 114.6(3) . .
N4 C10 H12 107(2) . .
C9 C10 H12 106(2) . .
N4 C10 H11 105(4) . .
C9 C10 H11 118(4) . .
H12 C10 H11 106(4) . .

loop_
_geom_bond_atom_site_label_1
_geom_bond_atom_site_label_2
_geom_bond_distance
_geom_bond_site_symmetry_2
Zn1 O1 1.973(2) .
Zn1 O2 1.992(2) .
Zn1 N1 1.999(3) .
Zn1 N2 2.007(3) .
O1 B1 1.463(4) .
O1 B2 1.475(4) .
O2 B3 1.391(4) .
O2 B1 1.541(4) 2_647
O3 B3 1.367(4) 2_657
O3 B2 1.469(5) .
O4 B4 1.362(5) .
O4 B2 1.447(4) .
O5 B5 1.360(4) .
O5 B2 1.492(4) .
O6 B4 1.372(5) .
O6 H6A 0.8200 .
O7 B4 1.342(6) .
O7 H7A 0.8200 .
O8 B5 1.368(5) .
O8 H8A 0.8200 .
O9 B5 1.368(4) .
O9 B1 1.443(4) .
O10 B3 1.350(4) .
O10 B1 1.439(4) .
N1 C1 1.474(5) .
N1 H1A 0.9000 .
N1 H1B 0.9000 .
N2 C8 1.477(5) .
N2 H14 0.90(4) .
N2 H26 0.94(5) .
N3 C4 1.473(5) .
N3 C7 1.478(5) .
N3 C3 1.485(5) .
N4 C6 1.461(5) .
N4 C5 1.467(5) .
N4 C10 1.469(5) .
B1 O2 1.541(4) 2_657
B3 O3 1.367(4) 2_647
C1 C2 1.515(5) .
C1 H8 0.94(5) .
C1 H7 0.93(3) .
C2 C3 1.507(6) .
C2 H2A 0.9700 .
C2 H2B 0.9700 .
C3 H3A 0.9700 .
C3 H3B 0.9700 .
C4 C5 1.519(5) 1_544
C4 H4 0.99(4) .
C4 H3 0.89(6) .
C5 C4 1.519(5) 1_566
C5 H2 0.79(4) .
C5 H1 0.98(4) .
C6 C7 1.502(6) 1_566
C6 H6 0.69(4) .
C6 H5 0.87(5) .
C7 C6 1.502(6) 1_544
C7 H20 1.22(5) .
C7 H21 1.12(5) .
C8 C9 1.528(6) .
C8 H10 1.05(8) .
C8 H9 1.23(5) .
C9 C10 1.513(6) .
C9 H13 1.04(4) .
C9 H27 1.02(6) .
C10 H12 0.95(4) .
C10 H11 1.04(7) .
